data_7135046
loop_
_publ_author_name
'Eichhorn, Katharina'
'Bruhn, Clemens'
'Pietschnig, Rudolf'

_publ_section_title
;
 &#x3b2;-Carboxyphospholes <i>via</i> carboxylative desilylation:
 luminophores with a versatile connectivity attached.
;
_journal_issue 88
_journal_name_full 'Chemical communications (Cambridge, England)'
_journal_page_first 17129
_journal_page_last 17132
_journal_paper_doi 10.1039/d5cc04850h
_journal_volume 61
_journal_year 2025
_chemical_formula_moiety 'C23 H17 O2 P'
_chemical_formula_sum 'C23 H17 O2 P'
_chemical_formula_weight 356.33
_space_group_crystal_system monoclinic
_space_group_IT_number 14
_space_group_name_Hall '-P 2ybc'
_space_group_name_H-M_alt 'P 1 21/c 1'
_atom_sites_solution_hydrogens geom
_atom_sites_solution_primary direct
_audit_creation_date 2025-07-02
_audit_creation_method
;
Olex2 1.5
(compiled 2025.05.31 svn.r86d253d1 for OlexSys, GUI svn.r7254)
;
_audit_update_record
;
2025-08-21 deposited with the CCDC.	2025-10-01 downloaded from the CCDC.
;
_cell_angle_alpha 90
_cell_angle_beta 91.698(5)
_cell_angle_gamma 90
_cell_formula_units_Z 4
_cell_length_a 12.0273(7)
_cell_length_b 5.9723(3)
_cell_length_c 24.2673(16)
_cell_measurement_reflns_used 11764
_cell_measurement_temperature 100
_cell_measurement_theta_max 27.56
_cell_measurement_theta_min 1.68
_cell_volume 1742.37(18)
_computing_cell_refinement
;
X-Area Recipe 2.0.1 (STOE, 2023)
;
_computing_data_collection
;
X-Area WinXpose 2.0.29.0 (STOE, 2023)
;
_computing_data_reduction
;
X-Area Integrate 2.5.15.0 (STOE, 2023)
X-Area LANA 2.7.12 (STOE, 2023)
;
_computing_molecular_graphics 'Olex2 1.5 (Dolomanov et al., 2009)'
_computing_publication_material 'Olex2 1.5 (Dolomanov et al., 2009)'
_computing_structure_refinement 'SHELXL 2018/3 (Sheldrick, 2015)'
_computing_structure_solution 'SHELXS  (Sheldrick, 2008)'
_diffrn_ambient_temperature 100
_diffrn_detector 'image plate (34 cm diameter)'
_diffrn_detector_area_resol_mean 6.67
_diffrn_detector_type 'STOE Imaging Plate'
_diffrn_measured_fraction_theta_full 0.995
_diffrn_measured_fraction_theta_max 0.982
_diffrn_measurement_details
;
 154 frames, detector distance = 120 mm
;
_diffrn_measurement_device '2-circle diffractometer'
_diffrn_measurement_device_type 'STOE IPDS II'
_diffrn_measurement_method 'rotation method, \w scans'
_diffrn_radiation_collimation '1.2, 0.6 mm diameter, multiple pinhole'
_diffrn_radiation_monochromator 'plane graphite'
_diffrn_radiation_polarisn_norm 270
_diffrn_radiation_probe x-ray
_diffrn_radiation_type 'Mo K\a'
_diffrn_radiation_wavelength 0.71073
_diffrn_reflns_av_R_equivalents 0.0252
_diffrn_reflns_av_unetI/netI 0.0278
_diffrn_reflns_Laue_measured_fraction_full 0.995
_diffrn_reflns_Laue_measured_fraction_max 0.982
_diffrn_reflns_limit_h_max 15
_diffrn_reflns_limit_h_min -15
_diffrn_reflns_limit_k_max 7
_diffrn_reflns_limit_k_min -7
_diffrn_reflns_limit_l_max 30
_diffrn_reflns_limit_l_min -30
_diffrn_reflns_number 8429
_diffrn_reflns_point_group_measured_fraction_full 0.995
_diffrn_reflns_point_group_measured_fraction_max 0.982
_diffrn_reflns_theta_full 25.242
_diffrn_reflns_theta_max 26.950
_diffrn_reflns_theta_min 1.679
_diffrn_source 'Genix Mo HF'
_diffrn_source_current 1.00
_diffrn_source_power 0.050
_diffrn_source_voltage 50
_exptl_absorpt_coefficient_mu 0.172
_exptl_absorpt_correction_T_max 0.9915
_exptl_absorpt_correction_T_min 0.9519
_exptl_absorpt_correction_type multi-scan
_exptl_absorpt_process_details
;
STOE X-Red32, absorption correction by Gaussian integration, analogous to
P. Coppens, "The Evaluation of Absorption and Extinction in Single-Crystal
Structure Analysis", published in: F. R. Ahmed (Editor), "Crystallographic
Computing", Munksgaard, Copenhagen (1970), 255 - 270. Afterwards scaling of
reflection intensities was performed within STOE LANA. J. Koziskova, F. Hahn,
J. Richter, J. Kozisek, Acta Chimica Slovaca, vol. 9, no. 2, 2016, pp. 136-140.
;
_exptl_crystal_colour yellow
_exptl_crystal_colour_primary yellow
_exptl_crystal_density_diffrn 1.358
_exptl_crystal_density_method 'not measured'
_exptl_crystal_description plate
_exptl_crystal_F_000 744
_exptl_crystal_size_max 0.29
_exptl_crystal_size_mid 0.15
_exptl_crystal_size_min 0.05
_refine_diff_density_max 0.263
_refine_diff_density_min -0.355
_refine_diff_density_rms 0.052
_refine_ls_extinction_method none
_refine_ls_goodness_of_fit_ref 1.033
_refine_ls_hydrogen_treatment constr
_refine_ls_matrix_type full
_refine_ls_number_parameters 236
_refine_ls_number_reflns 3731
_refine_ls_number_restraints 0
_refine_ls_restrained_S_all 1.033
_refine_ls_R_factor_all 0.0524
_refine_ls_R_factor_gt 0.0400
_refine_ls_shift/su_max 0.001
_refine_ls_shift/su_mean 0.000
_refine_ls_structure_factor_coef Fsqd
_refine_ls_weighting_details 'w=1/[\s^2^(Fo^2^)+(0.0423P)^2^+1.3454P] where P=(Fo^2^+2Fc^2^)/3'
_refine_ls_weighting_scheme calc
_refine_ls_wR_factor_gt 0.0959
_refine_ls_wR_factor_ref 0.1022
_reflns_Friedel_coverage 0.000
_reflns_number_gt 3069
_reflns_number_total 3731
_reflns_threshold_expression 'I > 2\s(I)'
_cod_data_source_file d5cc04850h2.cif
_cod_data_source_block i3657
_cod_depositor_comments 'Adding full bibliography for 7135046--7135047.cif.'
_cod_database_code 7135046
_shelx_shelxl_version_number 2018/3
_shelx_space_group_comment
;
The symmetry employed for this shelxl refinement is uniquely defined
by the following loop, which should always be used as a source of
symmetry information in preference to the above space-group names.
They are only intended as comments.
;
_shelx_estimated_absorpt_t_max 0.991
_shelx_estimated_absorpt_t_min 0.952
_olex2_refinement_description
;
1.a Aromatic/amide H refined with riding coordinates:
 C12(H12), C3(H3), C19(H19), C20(H20), C16(H16), C22(H22), C10(H10), C8(H8),
 C14(H14), C13(H13), C6(H6), C9(H9), C7(H7), C15(H15), C21(H21), C18(H18)
1.b Idealised tetrahedral OH refined as rotating group:
 O1(H1)
;
_olex2_submission_special_instructions 'No special instructions were received'
_stoe_detector_distance '120.0 mm'
_stoe_detector_pixelsize_x '0.150 mm'
_stoe_detector_pixelsize_y '0.150 mm'
_stoe_detector_size_x '34.0 cm'
_stoe_detector_size_y '34.0 cm'
_stoe_evaluation_integration_a 12.0
_stoe_evaluation_integration_b 0.0
_stoe_evaluation_integration_ems 0.012
_stoe_evaluation_lana_bis_l_even_max -
_stoe_evaluation_lana_bis_l_odd_max -
_stoe_evaluation_lana_bos_l_even_max -
_stoe_evaluation_lana_bos_l_odd_max -
_stoe_evaluation_lana_completeness 98.0
_stoe_evaluation_lana_dxs_max_order 1
_stoe_evaluation_lana_dys_max_order 1
_stoe_evaluation_lana_fs_max_order 3
_stoe_evaluation_lana_max_2theta_available 54.0
_stoe_evaluation_lana_max_2theta_desired 54.0
_stoe_evaluation_lana_mean_redundancy 2.3
_stoe_evaluation_lana_number_refls_after_or 8434
_stoe_evaluation_lana_number_refls_outliers 1982
_stoe_evaluation_lana_number_refls_total 10416
_stoe_evaluation_lana_number_refls_unique 3734
_stoe_evaluation_lana_number_refls_written 8434
_stoe_evaluation_lana_or_c1 0.035
_stoe_evaluation_lana_or_c2 0
_stoe_evaluation_lana_or_c3 0
_stoe_evaluation_lana_or_c4 0.7
_stoe_evaluation_lana_point_group 2/m
_stoe_evaluation_lana_table
;
#----------------------------------------------------------------------------
2Theta           5.5   11.3   17.1   22.9   28.7   34.5   40.3   46.1   51.9
#----------------------------------------------------------------------------
<Resolution>    5.94   3.36   2.35   1.77   1.42   1.19   1.03   0.91   0.82
N(total)          33    161    370    700   1049   1497   1948   2422   2236
<Redundancy>     1.9    2.1    2.3    2.3    2.3    2.3    2.3    2.3    2.2
Complet. [%%]    94.1   96.8  100.0  100.0  100.0   99.6   99.6   99.7   93.0
<I/sigma>      426.5  400.8  204.8  135.4   70.7   57.9   28.1   15.2    7.7
R(int)         0.045  0.026  0.015  0.015  0.017  0.019  0.029  0.043  0.078
#----------------------------------------------------------------------------
;
_stoe_measurement_identifier i3657
_stoe_measurement_max_exposure_per_frame '180.0 s'
_stoe_measurement_mean_exposure_per_frame '180.0 s'
_stoe_measurement_min_exposure_per_frame '180.0 s'
_stoe_measurement_total_exposure_time '7.7 h'
_stoe_measurement_total_frame_number 154
_stoe_measurement_total_run_number 3
_stoe_measurement_tube_power '50.0 W'

loop_
_space_group_symop_operation_xyz
'x, y, z'
'-x, y+1/2, -z+1/2'
'-x, -y, -z'
'x, -y-1/2, z-1/2'

loop_
_atom_site_label
_atom_site_type_symbol
_atom_site_fract_x
_atom_site_fract_y
_atom_site_fract_z
_atom_site_U_iso_or_equiv
_atom_site_adp_type
_atom_site_occupancy
_atom_site_site_symmetry_order
_atom_site_calc_flag
_atom_site_refinement_flags_posn
_atom_site_refinement_flags_adp
_atom_site_refinement_flags_occupancy
_atom_site_disorder_assembly
_atom_site_disorder_group
P1 P 0.19875(4) 0.15931(7) 0.38811(2) 0.02108(12) Uani 1 1 d . . . . .
O1 O 0.49712(10) -0.2461(2) 0.45737(5) 0.0281(3) Uani 1 1 d . . . . .
H1 H 0.538480 -0.337454 0.472674 0.042 Uiso 1 1 calc R U . . .
O2 O 0.36692(10) -0.4557(2) 0.49604(5) 0.0296(3) Uani 1 1 d . . . . .
C1 C 0.32641(14) 0.0059(3) 0.40064(7) 0.0215(3) Uani 1 1 d . . . . .
C2 C 0.30798(14) -0.1584(3) 0.43814(7) 0.0228(4) Uani 1 1 d . . . . .
C12 C 0.12295(14) -0.0837(3) 0.29432(7) 0.0238(4) Uani 1 1 d . . . . .
H12 H 0.105812 -0.199053 0.318367 0.029 Uiso 1 1 calc R U . . .
C4 C 0.11981(14) -0.0487(3) 0.42385(7) 0.0219(3) Uani 1 1 d . . . . .
C5 C -0.00208(14) -0.0471(3) 0.42609(6) 0.0218(3) Uani 1 1 d . . . . .
C11 C 0.16945(13) 0.1148(3) 0.31470(7) 0.0216(3) Uani 1 1 d . . . . .
C3 C 0.19148(14) -0.1891(3) 0.45064(7) 0.0234(4) Uani 1 1 d . . . . .
H3 H 0.167861 -0.297207 0.475263 0.028 Uiso 1 1 calc R U . . .
C19 C 0.56400(15) 0.3284(3) 0.34077(8) 0.0325(4) Uani 1 1 d . . . . .
H19 H 0.596804 0.468943 0.344029 0.039 Uiso 1 1 calc R U . . .
C20 C 0.60435(15) 0.1742(3) 0.30396(8) 0.0304(4) Uani 1 1 d . . . . .
H20 H 0.663835 0.210993 0.282070 0.036 Uiso 1 1 calc R U . . .
C16 C 0.19376(14) 0.2866(3) 0.27827(7) 0.0259(4) Uani 1 1 d . . . . .
H16 H 0.223523 0.420371 0.291630 0.031 Uiso 1 1 calc R U . . .
C22 C 0.46780(14) -0.0911(3) 0.33252(7) 0.0258(4) Uani 1 1 d . . . . .
H22 H 0.435931 -0.232667 0.329548 0.031 Uiso 1 1 calc R U . . .
C10 C -0.06284(14) 0.1381(3) 0.40783(7) 0.0243(4) Uani 1 1 d . . . . .
H10 H -0.025409 0.264430 0.395783 0.029 Uiso 1 1 calc R U . . .
C8 C -0.23546(15) -0.0480(3) 0.42516(7) 0.0269(4) Uani 1 1 d . . . . .
H8 H -0.312808 -0.049103 0.424547 0.032 Uiso 1 1 calc R U . . .
C17 C 0.42648(13) 0.0625(3) 0.36980(7) 0.0217(3) Uani 1 1 d . . . . .
C23 C 0.39307(14) -0.2988(3) 0.46634(7) 0.0235(4) Uani 1 1 d . . . . .
C14 C 0.12777(14) 0.0622(3) 0.20215(7) 0.0271(4) Uani 1 1 d . . . . .
H14 H 0.113914 0.044545 0.164495 0.033 Uiso 1 1 calc R U . . .
C13 C 0.10230(14) -0.1087(3) 0.23807(7) 0.0262(4) Uani 1 1 d . . . . .
H13 H 0.071196 -0.240916 0.224499 0.031 Uiso 1 1 calc R U . . .
C6 C -0.06096(15) -0.2331(3) 0.44449(7) 0.0255(4) Uani 1 1 d . . . . .
H6 H -0.022256 -0.358571 0.457179 0.031 Uiso 1 1 calc R U . . .
C9 C -0.17873(14) 0.1380(3) 0.40723(7) 0.0257(4) Uani 1 1 d . . . . .
H9 H -0.217883 0.263281 0.394748 0.031 Uiso 1 1 calc R U . . .
C7 C -0.17618(15) -0.2331(3) 0.44409(7) 0.0278(4) Uani 1 1 d . . . . .
H7 H -0.214008 -0.358139 0.456604 0.033 Uiso 1 1 calc R U . . .
C15 C 0.17379(15) 0.2591(3) 0.22212(7) 0.0275(4) Uani 1 1 d . . . . .
H15 H 0.191391 0.373436 0.197856 0.033 Uiso 1 1 calc R U . . .
C21 C 0.55577(15) -0.0354(3) 0.29984(8) 0.0299(4) Uani 1 1 d . . . . .
H21 H 0.582479 -0.139272 0.274936 0.036 Uiso 1 1 calc R U . . .
C18 C 0.47445(15) 0.2732(3) 0.37288(8) 0.0300(4) Uani 1 1 d . . . . .
H18 H 0.446215 0.379257 0.396804 0.036 Uiso 1 1 calc R U . . .

loop_
_atom_site_aniso_label
_atom_site_aniso_U_11
_atom_site_aniso_U_22
_atom_site_aniso_U_33
_atom_site_aniso_U_23
_atom_site_aniso_U_13
_atom_site_aniso_U_12
P1 0.0204(2) 0.0222(2) 0.0206(2) 0.00042(17) -0.00007(15) 0.00181(17)
O1 0.0207(6) 0.0314(7) 0.0321(7) 0.0092(6) -0.0010(5) 0.0032(5)
O2 0.0234(6) 0.0351(8) 0.0303(7) 0.0117(6) 0.0032(5) 0.0043(6)
C1 0.0216(8) 0.0223(8) 0.0205(8) -0.0030(7) -0.0016(6) 0.0020(7)
C2 0.0226(8) 0.0259(9) 0.0199(8) -0.0014(7) 0.0000(6) 0.0035(7)
C12 0.0244(8) 0.0245(9) 0.0226(8) 0.0018(7) 0.0025(6) -0.0008(7)
C4 0.0229(8) 0.0243(9) 0.0184(8) -0.0017(6) 0.0009(6) 0.0020(7)
C5 0.0221(8) 0.0270(9) 0.0163(7) -0.0024(6) 0.0010(6) 0.0009(7)
C11 0.0188(8) 0.0246(9) 0.0216(8) 0.0004(7) 0.0019(6) 0.0038(7)
C3 0.0248(8) 0.0271(9) 0.0183(8) 0.0016(7) 0.0020(6) 0.0011(7)
C19 0.0260(9) 0.0259(10) 0.0457(11) 0.0056(8) 0.0019(8) -0.0016(8)
C20 0.0222(8) 0.0398(11) 0.0292(9) 0.0099(8) 0.0014(7) 0.0008(8)
C16 0.0237(8) 0.0253(9) 0.0287(9) 0.0012(7) -0.0006(7) -0.0014(7)
C22 0.0218(8) 0.0279(9) 0.0280(9) -0.0028(7) 0.0019(7) -0.0011(7)
C10 0.0232(8) 0.0272(9) 0.0225(8) 0.0016(7) 0.0021(6) 0.0001(7)
C8 0.0216(8) 0.0357(10) 0.0236(8) -0.0036(7) 0.0015(6) -0.0013(8)
C17 0.0197(8) 0.0247(9) 0.0206(8) 0.0021(7) -0.0018(6) 0.0018(7)
C23 0.0224(8) 0.0274(9) 0.0208(8) -0.0002(7) 0.0019(6) 0.0030(7)
C14 0.0246(9) 0.0355(10) 0.0213(8) -0.0012(7) 0.0010(6) 0.0031(8)
C13 0.0247(8) 0.0286(9) 0.0253(9) -0.0039(7) 0.0009(7) 0.0000(7)
C6 0.0282(9) 0.0258(9) 0.0224(8) 0.0014(7) 0.0004(7) 0.0013(7)
C9 0.0226(8) 0.0302(9) 0.0242(8) 0.0003(7) -0.0001(6) 0.0042(7)
C7 0.0274(9) 0.0300(10) 0.0260(9) -0.0015(7) 0.0026(7) -0.0048(8)
C15 0.0276(9) 0.0310(10) 0.0241(9) 0.0069(7) 0.0040(7) 0.0005(8)
C21 0.0237(9) 0.0397(11) 0.0265(9) -0.0051(8) 0.0031(7) 0.0024(8)
C18 0.0281(9) 0.0242(9) 0.0377(10) -0.0032(8) 0.0035(8) 0.0021(8)

loop_
_atom_type_symbol
_atom_type_description
_atom_type_scat_dispersion_real
_atom_type_scat_dispersion_imag
_atom_type_scat_source
C C 0.0033 0.0016 'International Tables Vol C Tables 4.2.6.8 and 6.1.1.4'
H H 0.0000 0.0000 'International Tables Vol C Tables 4.2.6.8 and 6.1.1.4'
O O 0.0106 0.0060 'International Tables Vol C Tables 4.2.6.8 and 6.1.1.4'
P P 0.1023 0.0942 'International Tables Vol C Tables 4.2.6.8 and 6.1.1.4'

loop_
_exptl_crystal_face_index_h
_exptl_crystal_face_index_k
_exptl_crystal_face_index_l
_exptl_crystal_face_perp_dist
4 0 -1 0.0630
-4 0 1 0.0420
1 2 2 0.1540
0 -1 -1 0.1360
0 0 -1 0.0050
0 0 1 0.0400

loop_
_geom_angle_atom_site_label_1
_geom_angle_atom_site_label_2
_geom_angle_atom_site_label_3
_geom_angle
_geom_angle_site_symmetry_1
_geom_angle_site_symmetry_3
_geom_angle_publ_flag
C1 P1 C11 103.24(7) . . ?
C4 P1 C1 91.52(8) . . ?
C4 P1 C11 106.27(8) . . ?
C23 O1 H1 109.5 . . ?
C2 C1 P1 108.90(12) . . ?
C2 C1 C17 130.98(15) . . ?
C17 C1 P1 120.04(12) . . ?
C1 C2 C3 114.03(15) . . ?
C1 C2 C23 126.54(16) . . ?
C3 C2 C23 119.42(15) . . ?
C11 C12 H12 120.1 . . ?
C13 C12 H12 120.1 . . ?
C13 C12 C11 119.88(16) . . ?
C5 C4 P1 123.65(13) . . ?
C3 C4 P1 108.72(13) . . ?
C3 C4 C5 127.43(16) . . ?
C10 C5 C4 120.59(16) . . ?
C10 C5 C6 117.86(16) . . ?
C6 C5 C4 121.50(16) . . ?
C12 C11 P1 122.26(13) . . ?
C16 C11 P1 118.34(13) . . ?
C16 C11 C12 119.40(15) . . ?
C2 C3 H3 122.4 . . ?
C4 C3 C2 115.18(16) . . ?
C4 C3 H3 122.4 . . ?
C20 C19 H19 120.0 . . ?
C20 C19 C18 119.90(18) . . ?
C18 C19 H19 120.0 . . ?
C19 C20 H20 120.2 . . ?
C19 C20 C21 119.62(17) . . ?
C21 C20 H20 120.2 . . ?
C11 C16 H16 119.9 . . ?
C15 C16 C11 120.26(17) . . ?
C15 C16 H16 119.9 . . ?
C17 C22 H22 119.7 . . ?
C21 C22 H22 119.7 . . ?
C21 C22 C17 120.59(18) . . ?
C5 C10 H10 119.4 . . ?
C5 C10 C9 121.25(17) . . ?
C9 C10 H10 119.4 . . ?
C9 C8 H8 120.3 . . ?
C9 C8 C7 119.47(16) . . ?
C7 C8 H8 120.3 . . ?
C22 C17 C1 119.45(16) . . ?
C18 C17 C1 121.69(16) . . ?
C18 C17 C22 118.56(16) . . ?
O1 C23 C2 115.96(15) . . ?
O2 C23 O1 122.75(15) . . ?
O2 C23 C2 121.28(15) . . ?
C13 C14 H14 120.0 . . ?
C15 C14 H14 120.0 . . ?
C15 C14 C13 120.08(16) . . ?
C12 C13 H13 119.9 . . ?
C14 C13 C12 120.28(17) . . ?
C14 C13 H13 119.9 . . ?
C5 C6 H6 119.5 . . ?
C7 C6 C5 120.94(17) . . ?
C7 C6 H6 119.5 . . ?
C10 C9 H9 120.0 . . ?
C8 C9 C10 120.04(17) . . ?
C8 C9 H9 120.0 . . ?
C8 C7 H7 119.8 . . ?
C6 C7 C8 120.43(17) . . ?
C6 C7 H7 119.8 . . ?
C16 C15 H15 120.0 . . ?
C14 C15 C16 120.09(17) . . ?
C14 C15 H15 120.0 . . ?
C20 C21 H21 119.8 . . ?
C22 C21 C20 120.36(18) . . ?
C22 C21 H21 119.8 . . ?
C19 C18 H18 119.5 . . ?
C17 C18 C19 120.93(18) . . ?
C17 C18 H18 119.5 . . ?

loop_
_geom_bond_atom_site_label_1
_geom_bond_atom_site_label_2
_geom_bond_distance
_geom_bond_site_symmetry_2
_geom_bond_publ_flag
P1 C1 1.8061(17) . ?
P1 C4 1.8016(18) . ?
P1 C11 1.8251(17) . ?
O1 H1 0.8200 . ?
O1 C23 1.315(2) . ?
O2 C23 1.229(2) . ?
C1 C2 1.361(2) . ?
C1 C17 1.475(2) . ?
C2 C3 1.454(2) . ?
C2 C23 1.475(2) . ?
C12 H12 0.9300 . ?
C12 C11 1.395(2) . ?
C12 C13 1.388(2) . ?
C4 C5 1.469(2) . ?
C4 C3 1.355(2) . ?
C5 C10 1.391(2) . ?
C5 C6 1.398(3) . ?
C11 C16 1.391(2) . ?
C3 H3 0.9300 . ?
C19 H19 0.9300 . ?
C19 C20 1.381(3) . ?
C19 C18 1.388(3) . ?
C20 H20 0.9300 . ?
C20 C21 1.384(3) . ?
C16 H16 0.9300 . ?
C16 C15 1.386(2) . ?
C22 H22 0.9300 . ?
C22 C17 1.391(2) . ?
C22 C21 1.382(2) . ?
C10 H10 0.9300 . ?
C10 C9 1.393(2) . ?
C8 H8 0.9300 . ?
C8 C9 1.381(3) . ?
C8 C7 1.386(3) . ?
C17 C18 1.386(3) . ?
C14 H14 0.9300 . ?
C14 C13 1.382(3) . ?
C14 C15 1.381(3) . ?
C13 H13 0.9300 . ?
C6 H6 0.9300 . ?
C6 C7 1.386(2) . ?
C9 H9 0.9300 . ?
C7 H7 0.9300 . ?
C15 H15 0.9300 . ?
C21 H21 0.9300 . ?
C18 H18 0.9300 . ?

loop_
_geom_torsion_atom_site_label_1
_geom_torsion_atom_site_label_2
_geom_torsion_atom_site_label_3
_geom_torsion_atom_site_label_4
_geom_torsion
_geom_torsion_site_symmetry_1
_geom_torsion_site_symmetry_2
_geom_torsion_site_symmetry_3
_geom_torsion_site_symmetry_4
_geom_torsion_publ_flag
P1 C1 C2 C3 9.30(19) . . . . ?
P1 C1 C2 C23 -169.75(14) . . . . ?
P1 C1 C17 C22 -113.23(16) . . . . ?
P1 C1 C17 C18 60.4(2) . . . . ?
P1 C4 C5 C10 -10.5(2) . . . . ?
P1 C4 C5 C6 166.98(13) . . . . ?
P1 C4 C3 C2 -8.13(19) . . . . ?
P1 C11 C16 C15 179.41(13) . . . . ?
C1 P1 C4 C5 -173.59(14) . . . . ?
C1 P1 C4 C3 11.15(13) . . . . ?
C1 P1 C11 C12 78.53(15) . . . . ?
C1 P1 C11 C16 -102.05(14) . . . . ?
C1 C2 C3 C4 -0.8(2) . . . . ?
C1 C2 C23 O1 5.9(3) . . . . ?
C1 C2 C23 O2 -173.71(17) . . . . ?
C1 C17 C18 C19 -175.61(17) . . . . ?
C2 C1 C17 C22 63.4(2) . . . . ?
C2 C1 C17 C18 -123.0(2) . . . . ?
C12 C11 C16 C15 -1.2(3) . . . . ?
C4 P1 C1 C2 -11.63(13) . . . . ?
C4 P1 C1 C17 165.66(14) . . . . ?
C4 P1 C11 C12 -17.04(16) . . . . ?
C4 P1 C11 C16 162.38(13) . . . . ?
C4 C5 C10 C9 176.88(15) . . . . ?
C4 C5 C6 C7 -177.08(16) . . . . ?
C5 C4 C3 C2 176.84(16) . . . . ?
C5 C10 C9 C8 0.2(3) . . . . ?
C5 C6 C7 C8 0.2(3) . . . . ?
C11 P1 C1 C2 -118.73(13) . . . . ?
C11 P1 C1 C17 58.55(15) . . . . ?
C11 P1 C4 C5 -69.33(15) . . . . ?
C11 P1 C4 C3 115.41(13) . . . . ?
C11 C12 C13 C14 0.1(3) . . . . ?
C11 C16 C15 C14 1.1(3) . . . . ?
C3 C2 C23 O1 -173.11(15) . . . . ?
C3 C2 C23 O2 7.3(3) . . . . ?
C3 C4 C5 C10 163.82(17) . . . . ?
C3 C4 C5 C6 -18.7(3) . . . . ?
C19 C20 C21 C22 -0.4(3) . . . . ?
C20 C19 C18 C17 1.9(3) . . . . ?
C22 C17 C18 C19 -2.0(3) . . . . ?
C10 C5 C6 C7 0.5(2) . . . . ?
C17 C1 C2 C3 -167.59(17) . . . . ?
C17 C1 C2 C23 13.4(3) . . . . ?
C17 C22 C21 C20 0.3(3) . . . . ?
C23 C2 C3 C4 178.31(15) . . . . ?
C13 C12 C11 P1 179.96(13) . . . . ?
C13 C12 C11 C16 0.5(2) . . . . ?
C13 C14 C15 C16 -0.5(3) . . . . ?
C6 C5 C10 C9 -0.7(2) . . . . ?
C9 C8 C7 C6 -0.7(3) . . . . ?
C7 C8 C9 C10 0.5(3) . . . . ?
C15 C14 C13 C12 -0.1(3) . . . . ?
C21 C22 C17 C1 174.66(16) . . . . ?
C21 C22 C17 C18 0.9(3) . . . . ?
C18 C19 C20 C21 -0.7(3) . . . . ?
